data_1502255
loop_
_publ_author_name
'Zhang, Yong-Qiang'
'Zhu, Dao-Yong'
'Jiao, Zhi-Wei'
'Li, Bao-Sheng'
'Zhang, Fu-Min'
'Tu, Yong-Qiang'
'Bi, Zhigang'

_publ_section_title
;
 Regiodivergent annulation of alkynyl indoles to construct
 spiro-pseudoindoxyl and tetrahydro-\b-carbolines.
;
_journal_issue 13
_journal_name_full 'Organic letters'
_journal_page_first 3458
_journal_page_last 3461
_journal_paper_doi 10.1021/ol201194n
_journal_volume 13
_journal_year 2011
_chemical_formula_sum 'C21 H20 N2 O5 S'
_chemical_formula_weight 412.45
_chemical_name_systematic
; 
 ? 
;
_space_group_IT_number 15
_symmetry_cell_setting monoclinic
_symmetry_space_group_name_Hall '-C 2yc'
_symmetry_space_group_name_H-M 'C 1 2/c 1'
_atom_sites_solution_hydrogens geom
_atom_sites_solution_primary direct
_atom_sites_solution_secondary difmap
_audit_creation_method SHELXL-97
_cell_angle_alpha 90.00
_cell_angle_beta 112.404(4)
_cell_angle_gamma 90.00
_cell_formula_units_Z 8
_cell_length_a 14.625(5)
_cell_length_b 18.877(6)
_cell_length_c 15.507(6)
_cell_measurement_reflns_used 1112
_cell_measurement_temperature 296(2)
_cell_measurement_theta_max 18.29
_cell_measurement_theta_min 2.58
_cell_volume 3958(2)
_computing_cell_refinement 'Bruker SAINT'
_computing_data_collection 'Bruker APEX2'
_computing_data_reduction 'Bruker SAINT'
_computing_molecular_graphics 'Bruker SHELXTL'
_computing_publication_material 'Bruker SHELXTL'
_computing_structure_refinement 'SHELXL-97 (Sheldrick, 2008)'
_computing_structure_solution 'SHELXS-97 (Sheldrick, 2008)'
_diffrn_ambient_temperature 296(2)
_diffrn_measured_fraction_theta_full 0.988
_diffrn_measured_fraction_theta_max 0.988
_diffrn_measurement_device_type 'Bruker APEX-II CCD'
_diffrn_measurement_method '\f and \w scans'
_diffrn_radiation_monochromator graphite
_diffrn_radiation_source 'fine-focus sealed tube'
_diffrn_radiation_type MoK\a
_diffrn_radiation_wavelength 0.71073
_diffrn_reflns_av_R_equivalents 0.0467
_diffrn_reflns_av_sigmaI/netI 0.0716
_diffrn_reflns_limit_h_max 17
_diffrn_reflns_limit_h_min -17
_diffrn_reflns_limit_k_max 16
_diffrn_reflns_limit_k_min -22
_diffrn_reflns_limit_l_max 18
_diffrn_reflns_limit_l_min -18
_diffrn_reflns_number 8841
_diffrn_reflns_theta_full 25.50
_diffrn_reflns_theta_max 25.50
_diffrn_reflns_theta_min 2.58
_exptl_absorpt_coefficient_mu 0.200
_exptl_absorpt_correction_T_max 0.9444
_exptl_absorpt_correction_T_min 0.9334
_exptl_absorpt_correction_type multi-scan
_exptl_absorpt_process_details SADABS
_exptl_crystal_colour yellow
_exptl_crystal_density_diffrn 1.384
_exptl_crystal_density_method 'not measured'
_exptl_crystal_description block
_exptl_crystal_F_000 1728
_exptl_crystal_size_max 0.35
_exptl_crystal_size_mid 0.32
_exptl_crystal_size_min 0.29
_refine_diff_density_max 0.168
_refine_diff_density_min -0.230
_refine_diff_density_rms 0.036
_refine_ls_extinction_method none
_refine_ls_goodness_of_fit_ref 0.926
_refine_ls_hydrogen_treatment constr
_refine_ls_matrix_type full
_refine_ls_number_parameters 264
_refine_ls_number_reflns 3647
_refine_ls_number_restraints 0
_refine_ls_restrained_S_all 0.926
_refine_ls_R_factor_all 0.1528
_refine_ls_R_factor_gt 0.0532
_refine_ls_shift/su_max 0.000
_refine_ls_shift/su_mean 0.000
_refine_ls_structure_factor_coef Fsqd
_refine_ls_weighting_details 'calc w=1/[\s^2^(Fo^2^)+(0.1000P)^2^+0.5234P] where P=(Fo^2^+2Fc^2^)/3'
_refine_ls_weighting_scheme calc
_refine_ls_wR_factor_gt 0.1347
_refine_ls_wR_factor_ref 0.2007
_reflns_number_gt 1574
_reflns_number_total 3647
_reflns_threshold_expression >2sigma(I)
_cod_data_source_file ol201194n_si_003.cif
_cod_data_source_block test_0m
_cod_depositor_comments
;
The following automatic conversions were performed:

'_symmetry_cell_setting' value 'Monoclinic' changed to 'monoclinic'
according to /home/saulius/struct/CIF-dictionaries/cif_core.dic
dictionary named 'cif_core.dic' version 2.4.1 from 2010-06-29.

Automatic conversion script
Id: cif_fix_values 1715 2011-07-08 13:25:40Z adriana 
;
_cod_original_sg_symbol_H-M C2/c
_cod_database_code 1502255

loop_
_symmetry_equiv_pos_as_xyz
'x, y, z'
'-x, y, -z+1/2'
'x+1/2, y+1/2, z'
'-x+1/2, y+1/2, -z+1/2'
'-x, -y, -z'
'x, -y, z-1/2'
'-x+1/2, -y+1/2, -z'
'x+1/2, -y+1/2, z-1/2'

loop_
_atom_site_label
_atom_site_type_symbol
_atom_site_fract_x
_atom_site_fract_y
_atom_site_fract_z
_atom_site_U_iso_or_equiv
_atom_site_adp_type
_atom_site_occupancy
_atom_site_symmetry_multiplicity
_atom_site_calc_flag
_atom_site_refinement_flags
C1 C 0.7473(3) 0.2818(3) 0.8547(3) 0.0765(13) Uani 1 1 d .
C2 C 0.6711(3) 0.2477(3) 0.7766(3) 0.0709(12) Uani 1 1 d .
C3 C 0.6548(4) 0.1763(3) 0.7586(4) 0.0883(14) Uani 1 1 d .
H3 H 0.6974 0.1428 0.7973 0.106 Uiso 1 1 calc R
C4 C 0.5731(5) 0.1560(3) 0.6815(5) 0.1024(17) Uani 1 1 d .
H4 H 0.5594 0.1082 0.6681 0.123 Uiso 1 1 calc R
C5 C 0.5122(4) 0.2070(4) 0.6244(4) 0.0980(16) Uani 1 1 d .
H5 H 0.4583 0.1926 0.5721 0.118 Uiso 1 1 calc R
C6 C 0.5281(3) 0.2782(3) 0.6419(3) 0.0806(13) Uani 1 1 d .
H6 H 0.4859 0.3117 0.6026 0.097 Uiso 1 1 calc R
C7 C 0.6093(3) 0.2988(3) 0.7205(3) 0.0659(11) Uani 1 1 d .
C8 C 0.7307(3) 0.3624(2) 0.8422(3) 0.0653(11) Uani 1 1 d .
C9 C 0.7198(3) 0.3969(2) 0.9281(3) 0.0715(12) Uani 1 1 d .
H9A H 0.6631 0.4283 0.9093 0.086 Uiso 1 1 calc R
H9B H 0.7121 0.3611 0.9697 0.086 Uiso 1 1 calc R
C10 C 0.8627(3) 0.4506(3) 0.9094(4) 0.0965(15) Uani 1 1 d .
H10A H 0.9335 0.4438 0.9405 0.116 Uiso 1 1 calc R
H10B H 0.8502 0.4986 0.8856 0.116 Uiso 1 1 calc R
C11 C 0.8200(3) 0.3985(2) 0.8329(3) 0.0705(12) Uani 1 1 d .
C12 C 0.8515(4) 0.3855(3) 0.7668(4) 0.1027(17) Uani 1 1 d .
H12A H 0.9057 0.4099 0.7646 0.123 Uiso 1 1 calc R
H12B H 0.8198 0.3517 0.7217 0.123 Uiso 1 1 calc R
C13 C 0.5977(4) 0.4283(3) 0.7136(4) 0.0679(11) Uani 1 1 d .
C14 C 0.6158(4) 0.5520(3) 0.7207(4) 0.0993(16) Uani 1 1 d .
H14A H 0.5451 0.5549 0.6995 0.149 Uiso 1 1 calc R
H14B H 0.6355 0.5587 0.6688 0.149 Uiso 1 1 calc R
H14C H 0.6452 0.5881 0.7665 0.149 Uiso 1 1 calc R
C15 C 0.7443(3) 0.5655(2) 1.0020(3) 0.0767(13) Uani 1 1 d .
C16 C 0.6496(4) 0.5690(3) 1.0007(3) 0.0849(14) Uani 1 1 d .
H16 H 0.6255 0.5321 1.0258 0.102 Uiso 1 1 calc R
C17 C 0.5909(4) 0.6265(3) 0.9630(3) 0.0947(15) Uani 1 1 d .
H17 H 0.5275 0.6278 0.9634 0.114 Uiso 1 1 calc R
C18 C 0.6221(5) 0.6816(3) 0.9248(4) 0.1041(17) Uani 1 1 d .
C19 C 0.7161(5) 0.6772(3) 0.9250(4) 0.1119(19) Uani 1 1 d .
H19 H 0.7392 0.7138 0.8984 0.134 Uiso 1 1 calc R
C20 C 0.7769(4) 0.6206(3) 0.9630(4) 0.0989(16) Uani 1 1 d .
H20 H 0.8402 0.6195 0.9625 0.119 Uiso 1 1 calc R
C21 C 0.5547(6) 0.7447(4) 0.8850(4) 0.150(3) Uani 1 1 d .
H21A H 0.5910 0.7813 0.8689 0.225 Uiso 1 1 calc R
H21B H 0.5310 0.7623 0.9307 0.225 Uiso 1 1 calc R
H21C H 0.4997 0.7303 0.8303 0.225 Uiso 1 1 calc R
N1 N 0.6401(2) 0.3665(2) 0.7566(2) 0.0663(9) Uani 1 1 d .
N2 N 0.8125(2) 0.43679(18) 0.9737(2) 0.0748(10) Uani 1 1 d .
O1 O 0.8136(3) 0.25575(18) 0.9215(2) 0.1044(11) Uani 1 1 d .
O2 O 0.5250(2) 0.43134(17) 0.6438(2) 0.0913(10) Uani 1 1 d .
O3 O 0.6483(2) 0.48356(18) 0.7615(2) 0.0812(9) Uani 1 1 d .
O4 O 0.9202(2) 0.51794(19) 1.0907(2) 0.1113(12) Uani 1 1 d .
O5 O 0.7788(2) 0.46078(17) 1.1134(2) 0.0983(10) Uani 1 1 d .
S1 S 0.82020(9) 0.49356(7) 1.05414(9) 0.0844(5) Uani 1 1 d .

loop_
_atom_site_aniso_label
_atom_site_aniso_U_11
_atom_site_aniso_U_22
_atom_site_aniso_U_33
_atom_site_aniso_U_23
_atom_site_aniso_U_13
_atom_site_aniso_U_12
C1 0.065(3) 0.081(4) 0.089(3) 0.017(3) 0.035(3) 0.010(3)
C2 0.063(3) 0.079(4) 0.079(3) 0.003(3) 0.037(3) -0.002(3)
C3 0.086(4) 0.083(4) 0.111(4) 0.011(3) 0.055(3) 0.006(3)
C4 0.115(5) 0.091(5) 0.128(5) -0.019(4) 0.076(4) -0.022(4)
C5 0.088(4) 0.118(5) 0.099(4) -0.028(4) 0.049(3) -0.020(4)
C6 0.066(3) 0.100(4) 0.080(3) -0.005(3) 0.034(3) 0.000(3)
C7 0.053(3) 0.080(4) 0.071(3) 0.007(3) 0.031(2) 0.004(3)
C8 0.054(2) 0.070(3) 0.073(3) 0.007(2) 0.025(2) 0.005(2)
C9 0.056(3) 0.085(3) 0.076(3) 0.004(2) 0.027(2) -0.005(2)
C10 0.070(3) 0.115(4) 0.119(4) -0.010(4) 0.052(3) -0.011(3)
C11 0.053(2) 0.081(3) 0.080(3) 0.006(3) 0.029(2) 0.006(2)
C12 0.091(4) 0.129(5) 0.108(4) -0.011(3) 0.060(3) -0.013(3)
C13 0.054(3) 0.079(4) 0.076(3) 0.013(3) 0.031(2) 0.013(3)
C14 0.115(4) 0.075(4) 0.122(4) 0.020(3) 0.061(3) 0.030(3)
C15 0.078(3) 0.090(3) 0.073(3) -0.005(3) 0.042(2) -0.009(3)
C16 0.087(3) 0.096(4) 0.078(3) 0.000(3) 0.038(3) -0.007(3)
C17 0.084(4) 0.118(5) 0.081(3) -0.014(3) 0.031(3) 0.002(4)
C18 0.137(5) 0.095(5) 0.086(4) -0.003(3) 0.049(4) 0.015(4)
C19 0.160(6) 0.084(4) 0.123(5) 0.007(3) 0.089(4) -0.001(4)
C20 0.112(4) 0.087(4) 0.127(4) -0.007(3) 0.078(4) -0.009(3)
C21 0.192(7) 0.131(5) 0.117(5) 0.010(4) 0.048(5) 0.048(5)
N1 0.052(2) 0.072(3) 0.072(2) 0.007(2) 0.0217(18) 0.006(2)
N2 0.057(2) 0.087(3) 0.085(2) -0.002(2) 0.0326(19) -0.0045(19)
O1 0.089(2) 0.095(3) 0.109(3) 0.030(2) 0.016(2) 0.017(2)
O2 0.066(2) 0.120(3) 0.081(2) 0.0171(19) 0.0202(18) 0.0220(18)
O3 0.0686(19) 0.077(2) 0.098(2) 0.014(2) 0.0314(17) 0.0131(18)
O4 0.070(2) 0.143(3) 0.113(3) -0.030(2) 0.0266(19) -0.021(2)
O5 0.106(2) 0.118(3) 0.080(2) 0.0146(19) 0.0447(19) -0.006(2)
S1 0.0710(8) 0.1026(10) 0.0808(8) -0.0045(7) 0.0303(6) -0.0085(7)

loop_
_atom_type_symbol
_atom_type_description
_atom_type_scat_dispersion_real
_atom_type_scat_dispersion_imag
_atom_type_scat_source
C C 0.0033 0.0016 'International Tables Vol C Tables 4.2.6.8 and 6.1.1.4'
H H 0.0000 0.0000 'International Tables Vol C Tables 4.2.6.8 and 6.1.1.4'
N N 0.0061 0.0033 'International Tables Vol C Tables 4.2.6.8 and 6.1.1.4'
O O 0.0106 0.0060 'International Tables Vol C Tables 4.2.6.8 and 6.1.1.4'
S S 0.1246 0.1234 'International Tables Vol C Tables 4.2.6.8 and 6.1.1.4'

loop_
_geom_angle_atom_site_label_1
_geom_angle_atom_site_label_2
_geom_angle_atom_site_label_3
_geom_angle
O1 C1 C2 129.8(5)
O1 C1 C8 122.7(4)
C2 C1 C8 107.5(4)
C3 C2 C7 122.3(5)
C3 C2 C1 128.5(5)
C7 C2 C1 109.1(5)
C2 C3 C4 118.2(5)
C2 C3 H3 120.9
C4 C3 H3 120.9
C5 C4 C3 119.7(5)
C5 C4 H4 120.2
C3 C4 H4 120.2
C6 C5 C4 122.4(5)
C6 C5 H5 118.8
C4 C5 H5 118.8
C5 C6 C7 118.0(5)
C5 C6 H6 121.0
C7 C6 H6 121.0
C2 C7 C6 119.5(5)
C2 C7 N1 110.6(4)
C6 C7 N1 129.9(4)
N1 C8 C11 113.5(3)
N1 C8 C1 102.0(3)
C11 C8 C1 110.6(3)
N1 C8 C9 113.6(3)
C11 C8 C9 105.5(3)
C1 C8 C9 111.8(3)
N2 C9 C8 104.5(3)
N2 C9 H9A 110.9
C8 C9 H9A 110.9
N2 C9 H9B 110.9
C8 C9 H9B 110.9
H9A C9 H9B 108.9
N2 C10 C11 105.0(4)
N2 C10 H10A 110.8
C11 C10 H10A 110.8
N2 C10 H10B 110.8
C11 C10 H10B 110.8
H10A C10 H10B 108.8
C12 C11 C10 126.1(4)
C12 C11 C8 124.4(4)
C10 C11 C8 109.5(3)
C11 C12 H12A 120.0
C11 C12 H12B 120.0
H12A C12 H12B 120.0
O2 C13 O3 125.6(5)
O2 C13 N1 124.3(5)
O3 C13 N1 110.1(4)
O3 C14 H14A 109.5
O3 C14 H14B 109.5
H14A C14 H14B 109.5
O3 C14 H14C 109.5
H14A C14 H14C 109.5
H14B C14 H14C 109.5
C20 C15 C16 118.1(5)
C20 C15 S1 121.8(4)
C16 C15 S1 120.1(4)
C17 C16 C15 120.5(5)
C17 C16 H16 119.8
C15 C16 H16 119.8
C18 C17 C16 122.2(5)
C18 C17 H17 118.9
C16 C17 H17 118.9
C17 C18 C19 117.0(5)
C17 C18 C21 120.2(7)
C19 C18 C21 122.7(6)
C20 C19 C18 122.0(5)
C20 C19 H19 119.0
C18 C19 H19 119.0
C19 C20 C15 120.2(5)
C19 C20 H20 119.9
C15 C20 H20 119.9
C18 C21 H21A 109.5
C18 C21 H21B 109.5
H21A C21 H21B 109.5
C18 C21 H21C 109.5
H21A C21 H21C 109.5
H21B C21 H21C 109.5
C13 N1 C7 124.5(4)
C13 N1 C8 124.5(4)
C7 N1 C8 110.7(3)
C10 N2 C9 111.8(3)
C10 N2 S1 120.1(3)
C9 N2 S1 119.3(3)
C13 O3 C14 116.0(4)
O5 S1 O4 120.5(2)
O5 S1 N2 106.8(2)
O4 S1 N2 106.25(19)
O5 S1 C15 106.6(2)
O4 S1 C15 107.9(2)
N2 S1 C15 108.26(19)

loop_
_geom_bond_atom_site_label_1
_geom_bond_atom_site_label_2
_geom_bond_distance
C1 O1 1.221(5)
C1 C2 1.447(6)
C1 C8 1.542(6)
C2 C3 1.378(6)
C2 C7 1.380(6)
C3 C4 1.384(7)
C3 H3 0.9300
C4 C5 1.380(7)
C4 H4 0.9300
C5 C6 1.373(6)
C5 H5 0.9300
C6 C7 1.394(6)
C6 H6 0.9300
C7 N1 1.400(5)
C8 N1 1.478(5)
C8 C11 1.527(5)
C8 C9 1.544(5)
C9 N2 1.475(5)
C9 H9A 0.9700
C9 H9B 0.9700
C10 N2 1.468(5)
C10 C11 1.484(6)
C10 H10A 0.9700
C10 H10B 0.9700
C11 C12 1.297(5)
C12 H12A 0.9300
C12 H12B 0.9300
C13 O2 1.194(5)
C13 O3 1.330(5)
C13 N1 1.370(5)
C14 O3 1.437(5)
C14 H14A 0.9600
C14 H14B 0.9600
C14 H14C 0.9600
C15 C20 1.376(6)
C15 C16 1.379(6)
C15 S1 1.745(5)
C16 C17 1.369(6)
C16 H16 0.9300
C17 C18 1.359(7)
C17 H17 0.9300
C18 C19 1.377(7)
C18 C21 1.519(8)
C19 C20 1.370(7)
C19 H19 0.9300
C20 H20 0.9300
C21 H21A 0.9600
C21 H21B 0.9600
C21 H21C 0.9600
N2 S1 1.616(4)
O4 S1 1.428(3)
O5 S1 1.420(3)

loop_
_geom_torsion_atom_site_label_1
_geom_torsion_atom_site_label_2
_geom_torsion_atom_site_label_3
_geom_torsion_atom_site_label_4
_geom_torsion
O1 C1 C2 C3 0.0(7)
C8 C1 C2 C3 -178.7(4)
O1 C1 C2 C7 177.0(4)
C8 C1 C2 C7 -1.7(4)
C7 C2 C3 C4 -0.2(6)
C1 C2 C3 C4 176.4(4)
C2 C3 C4 C5 1.2(7)
C3 C4 C5 C6 -1.3(7)
C4 C5 C6 C7 0.2(7)
C3 C2 C7 C6 -0.9(6)
C1 C2 C7 C6 -178.1(3)
C3 C2 C7 N1 177.3(3)
C1 C2 C7 N1 0.2(4)
C5 C6 C7 C2 0.9(6)
C5 C6 C7 N1 -177.0(4)
O1 C1 C8 N1 -176.4(4)
C2 C1 C8 N1 2.4(4)
O1 C1 C8 C11 62.6(5)
C2 C1 C8 C11 -118.6(4)
O1 C1 C8 C9 -54.6(5)
C2 C1 C8 C9 124.2(3)
N1 C8 C9 N2 -137.1(3)
C11 C8 C9 N2 -12.2(4)
C1 C8 C9 N2 108.1(4)
N2 C10 C11 C12 -170.7(4)
N2 C10 C11 C8 10.3(5)
N1 C8 C11 C12 -52.8(6)
C1 C8 C11 C12 61.1(6)
C9 C8 C11 C12 -177.8(4)
N1 C8 C11 C10 126.3(4)
C1 C8 C11 C10 -119.8(4)
C9 C8 C11 C10 1.2(5)
C20 C15 C16 C17 -1.0(7)
S1 C15 C16 C17 177.6(3)
C15 C16 C17 C18 0.6(7)
C16 C17 C18 C19 0.4(8)
C16 C17 C18 C21 -179.1(5)
C17 C18 C19 C20 -1.0(8)
C21 C18 C19 C20 178.5(5)
C18 C19 C20 C15 0.6(8)
C16 C15 C20 C19 0.4(7)
S1 C15 C20 C19 -178.2(4)
O2 C13 N1 C7 5.9(6)
O3 C13 N1 C7 -175.0(3)
O2 C13 N1 C8 179.1(4)
O3 C13 N1 C8 -1.7(5)
C2 C7 N1 C13 175.6(3)
C6 C7 N1 C13 -6.4(6)
C2 C7 N1 C8 1.6(4)
C6 C7 N1 C8 179.5(4)
C11 C8 N1 C13 -57.5(5)
C1 C8 N1 C13 -176.5(3)
C9 C8 N1 C13 63.1(5)
C11 C8 N1 C7 116.6(4)
C1 C8 N1 C7 -2.4(4)
C9 C8 N1 C7 -122.9(3)
C11 C10 N2 C9 -19.1(5)
C11 C10 N2 S1 -166.2(3)
C8 C9 N2 C10 19.7(5)
C8 C9 N2 S1 167.2(3)
O2 C13 O3 C14 -5.0(6)
N1 C13 O3 C14 175.9(3)
C10 N2 S1 O5 -170.7(3)
C9 N2 S1 O5 44.5(4)
C10 N2 S1 O4 -40.9(4)
C9 N2 S1 O4 174.4(3)
C10 N2 S1 C15 74.8(4)
C9 N2 S1 C15 -69.9(3)
C20 C15 S1 O5 160.3(4)
C16 C15 S1 O5 -18.3(4)
C20 C15 S1 O4 29.5(4)
C16 C15 S1 O4 -149.1(4)
C20 C15 S1 N2 -85.1(4)
C16 C15 S1 N2 96.3(4)
